data_7127882
loop_
_publ_author_name
'Schorr, Fabian'
'Fantuzzi, Felipe'
'Dewhurst, Rian D.'
'Braunschweig, Holger'

_publ_section_title
;
 Dialkynyldiboranes(4) and the selectable reactivity of their C-H,
 C[triple bond, length as m-dash]C and B-B bonds.
;
_journal_issue 21
_journal_name_full 'Chemical communications (Cambridge, England)'
_journal_page_first 2645
_journal_page_last 2648
_journal_paper_doi 10.1039/d1cc00265a
_journal_volume 57
_journal_year 2021
_chemical_formula_moiety 'C10 H18 B2 N2'
_chemical_formula_sum 'C10 H18 B2 N2'
_chemical_formula_weight 187.88
_space_group_crystal_system orthorhombic
_space_group_IT_number 60
_space_group_name_Hall '-P 2n 2ab'
_space_group_name_H-M_alt 'P b c n'
_atom_sites_solution_hydrogens geom
_atom_sites_solution_primary dual
_atom_sites_solution_secondary difmap
_audit_creation_method SHELXL-2018/3
_audit_update_record
;
2021-01-13 deposited with the CCDC.	2021-02-01 downloaded from the CCDC.
;
_cell_angle_alpha 90
_cell_angle_beta 90
_cell_angle_gamma 90
_cell_formula_units_Z 4
_cell_length_a 17.5863(7)
_cell_length_b 5.6213(2)
_cell_length_c 11.9738(5)
_cell_measurement_reflns_used 2903
_cell_measurement_temperature 100(2)
_cell_measurement_theta_max 26.70
_cell_measurement_theta_min 3.59
_cell_volume 1183.70(8)
_computing_cell_refinement 'Saint+ ver. V8.40A (Bruker AXS)'
_computing_data_collection 'APEX2 ver. 2014.9 (Bruker AXS)'
_computing_data_reduction 'Saint+ ver. V8.40A (Bruker AXS)'
_computing_molecular_graphics 'ShelXLe (Huebschle et all, 2011)'
_computing_publication_material 'SHELXL-2018/3 (Sheldrick, 2018)'
_computing_structure_refinement 'SHELXL-2018/3 (Sheldrick, 2018)'
_computing_structure_solution 'SHELXT (Sheldrick, 2014)'
_diffrn_ambient_temperature 100(2)
_diffrn_detector 'CMOS area detector (Photon II)'
_diffrn_detector_area_resol_mean 7.5
_diffrn_measured_fraction_theta_full 0.994
_diffrn_measured_fraction_theta_max 0.994
_diffrn_measurement_device_type 'Bruker D8 Quest'
_diffrn_measurement_method '\f and \w scans'
_diffrn_radiation_monochromator 'multi-layer mirror'
_diffrn_radiation_type MoK\a
_diffrn_radiation_wavelength 0.71073
_diffrn_reflns_av_R_equivalents 0.0321
_diffrn_reflns_av_unetI/netI 0.0205
_diffrn_reflns_Laue_measured_fraction_full 0.994
_diffrn_reflns_Laue_measured_fraction_max 0.994
_diffrn_reflns_limit_h_max 21
_diffrn_reflns_limit_h_min -21
_diffrn_reflns_limit_k_max 6
_diffrn_reflns_limit_k_min -6
_diffrn_reflns_limit_l_max 14
_diffrn_reflns_limit_l_min -13
_diffrn_reflns_number 7441
_diffrn_reflns_point_group_measured_fraction_full 0.994
_diffrn_reflns_point_group_measured_fraction_max 0.994
_diffrn_reflns_theta_full 26.000
_diffrn_reflns_theta_max 26.018
_diffrn_reflns_theta_min 3.595
_diffrn_source 'microfocus sealed tube (Incoatec ImS)'
_exptl_absorpt_coefficient_mu 0.060
_exptl_absorpt_correction_T_max 0.7454
_exptl_absorpt_correction_T_min 0.6939
_exptl_absorpt_correction_type multi-scan
_exptl_absorpt_process_details 'SadAbs 2016/2 (Bruker AXS)'
_exptl_crystal_colour colourless
_exptl_crystal_density_diffrn 1.054
_exptl_crystal_description plate
_exptl_crystal_F_000 408
_exptl_crystal_size_max 0.526
_exptl_crystal_size_mid 0.483
_exptl_crystal_size_min 0.206
_refine_diff_density_max 0.307
_refine_diff_density_min -0.150
_refine_diff_density_rms 0.034
_refine_ls_extinction_method none
_refine_ls_goodness_of_fit_ref 1.080
_refine_ls_hydrogen_treatment constr
_refine_ls_matrix_type full
_refine_ls_number_parameters 67
_refine_ls_number_reflns 1162
_refine_ls_number_restraints 0
_refine_ls_restrained_S_all 1.080
_refine_ls_R_factor_all 0.0474
_refine_ls_R_factor_gt 0.0385
_refine_ls_shift/su_max 0.000
_refine_ls_shift/su_mean 0.000
_refine_ls_structure_factor_coef Fsqd
_refine_ls_weighting_details 'w=1/[\s^2^(Fo^2^)+(0.0491P)^2^+0.3996P] where P=(Fo^2^+2Fc^2^)/3'
_refine_ls_weighting_scheme calc
_refine_ls_wR_factor_gt 0.1000
_refine_ls_wR_factor_ref 0.1060
_reflns_Friedel_coverage 0.000
_reflns_number_gt 969
_reflns_number_total 1162
_reflns_threshold_expression 'I > 2\s(I)'
_cod_data_source_file d1cc00265a2.cif
_cod_data_source_block 1b
_cod_depositor_comments 'Adding full bibliography for 7127882--7127889.cif.'
_cod_database_code 7127882
_shelx_shelxl_version_number 2018/3
_shelx_space_group_comment
;
The symmetry employed for this shelxl refinement is uniquely defined
by the following loop, which should always be used as a source of
symmetry information in preference to the above space-group names.
They are only intended as comments.
;
_shelx_estimated_absorpt_t_min 0.969
_shelx_estimated_absorpt_t_max 0.988

loop_
_space_group_symop_operation_xyz
'x, y, z'
'-x+1/2, -y+1/2, z+1/2'
'-x, y, -z+1/2'
'x+1/2, -y+1/2, -z'
'-x, -y, -z'
'x-1/2, y-1/2, -z-1/2'
'x, -y, z-1/2'
'-x-1/2, y-1/2, z'

loop_
_atom_site_label
_atom_site_type_symbol
_atom_site_fract_x
_atom_site_fract_y
_atom_site_fract_z
_atom_site_U_iso_or_equiv
_atom_site_adp_type
_atom_site_occupancy
_atom_site_site_symmetry_order
_atom_site_calc_flag
_atom_site_refinement_flags_posn
_atom_site_refinement_flags_adp
_atom_site_refinement_flags_occupancy
_atom_site_disorder_assembly
_atom_site_disorder_group
N1 N 0.42424(5) 0.58356(17) 0.14975(8) 0.0197(3) Uani 1 1 d . . . . .
B1 B 0.45292(7) 0.4284(2) 0.22989(11) 0.0186(3) Uani 1 1 d . . . . .
C1 C 0.39856(6) 0.2446(2) 0.28351(10) 0.0204(3) Uani 1 1 d . . . . .
C2 C 0.36120(6) 0.0927(2) 0.32847(10) 0.0221(3) Uani 1 1 d . . . . .
C4 C 0.47061(7) 0.7628(2) 0.09356(10) 0.0242(3) Uani 1 1 d . . . . .
H4A H 0.449247 0.921065 0.107562 0.036 Uiso 1 1 calc R U . . .
H4B H 0.470986 0.731624 0.013042 0.036 Uiso 1 1 calc R U . . .
H4C H 0.522725 0.756116 0.122386 0.036 Uiso 1 1 calc R U . . .
C3 C 0.31733(7) -0.0942(2) 0.38399(12) 0.0282(3) Uani 1 1 d . . . . .
H3A H 0.320870 -0.073901 0.465118 0.042 Uiso 1 1 calc R U . . .
H3B H 0.337778 -0.250167 0.363144 0.042 Uiso 1 1 calc R U . . .
H3C H 0.263978 -0.083680 0.360907 0.042 Uiso 1 1 calc R U . . .
C5 C 0.34521(7) 0.5898(2) 0.11201(11) 0.0259(3) Uani 1 1 d . . . . .
H5A H 0.316719 0.460759 0.147741 0.039 Uiso 1 1 calc R U . . .
H5B H 0.343502 0.569907 0.030736 0.039 Uiso 1 1 calc R U . . .
H5C H 0.322430 0.742966 0.132247 0.039 Uiso 1 1 calc R U . . .

loop_
_atom_site_aniso_label
_atom_site_aniso_U_11
_atom_site_aniso_U_22
_atom_site_aniso_U_33
_atom_site_aniso_U_23
_atom_site_aniso_U_13
_atom_site_aniso_U_12
N1 0.0159(5) 0.0223(5) 0.0207(5) -0.0007(4) -0.0005(4) -0.0016(4)
B1 0.0181(6) 0.0199(6) 0.0178(6) -0.0041(5) 0.0015(5) 0.0000(5)
C1 0.0163(5) 0.0229(6) 0.0220(6) -0.0017(5) -0.0012(4) 0.0021(5)
C2 0.0178(6) 0.0234(6) 0.0252(6) -0.0017(5) 0.0006(5) 0.0018(5)
C4 0.0245(6) 0.0250(6) 0.0232(6) 0.0036(5) -0.0012(5) -0.0035(5)
C3 0.0244(6) 0.0249(7) 0.0351(7) 0.0035(6) 0.0052(5) -0.0024(5)
C5 0.0200(6) 0.0323(7) 0.0254(6) 0.0027(6) -0.0053(5) -0.0011(5)

loop_
_atom_type_symbol
_atom_type_description
_atom_type_scat_dispersion_real
_atom_type_scat_dispersion_imag
_atom_type_scat_source
C C 0.0033 0.0016 'International Tables Vol C Tables 4.2.6.8 and 6.1.1.4'
H H 0.0000 0.0000 'International Tables Vol C Tables 4.2.6.8 and 6.1.1.4'
B B 0.0013 0.0007 'International Tables Vol C Tables 4.2.6.8 and 6.1.1.4'
N N 0.0061 0.0033 'International Tables Vol C Tables 4.2.6.8 and 6.1.1.4'

loop_
_exptl_crystal_face_index_h
_exptl_crystal_face_index_k
_exptl_crystal_face_index_l
_exptl_crystal_face_perp_dist
-1.00 0.00 -1.00 0.2200
1.00 0.00 1.00 0.0430
-1.00 -1.00 1.00 0.1470
1.00 1.00 -1.00 0.2630
1.00 1.00 0.00 0.2520
-1.00 -1.00 0.00 0.1650
-1.00 -1.00 -1.00 0.1650
1.00 1.00 1.00 0.2420
0.00 0.00 1.00 0.0380
0.00 0.00 -1.00 0.2410
0.00 1.00 1.00 0.2510
0.00 -1.00 -1.00 0.1700
0.00 -1.00 0.00 0.1640
0.00 1.00 0.00 0.2630
0.00 1.00 -1.00 0.2810
1.00 -1.00 -1.00 0.1690
1.00 -1.00 0.00 0.1560
-1.00 1.00 0.00 0.2520
1.00 -1.00 1.00 0.1310
-1.00 0.00 1.00 0.0420
1.00 0.00 -1.00 0.1990
1.00 0.00 0.00 0.0900
-1.00 0.00 0.00 0.1030

loop_
_geom_angle_atom_site_label_1
_geom_angle_atom_site_label_2
_geom_angle_atom_site_label_3
_geom_angle
_geom_angle_site_symmetry_1
_geom_angle_site_symmetry_3
_geom_angle_publ_flag
B1 N1 C4 123.22(10) . . ?
B1 N1 C5 124.95(10) . . ?
C4 N1 C5 111.83(10) . . ?
N1 B1 C1 118.74(10) . . ?
N1 B1 B1 122.72(10) . 3_655 ?
C1 B1 B1 118.53(9) . 3_655 ?
C2 C1 B1 174.88(12) . . ?
C1 C2 C3 178.75(12) . . ?
N1 C4 H4A 109.5 . . ?
N1 C4 H4B 109.5 . . ?
H4A C4 H4B 109.5 . . ?
N1 C4 H4C 109.5 . . ?
H4A C4 H4C 109.5 . . ?
H4B C4 H4C 109.5 . . ?
C2 C3 H3A 109.5 . . ?
C2 C3 H3B 109.5 . . ?
H3A C3 H3B 109.5 . . ?
C2 C3 H3C 109.5 . . ?
H3A C3 H3C 109.5 . . ?
H3B C3 H3C 109.5 . . ?
N1 C5 H5A 109.5 . . ?
N1 C5 H5B 109.5 . . ?
H5A C5 H5B 109.5 . . ?
N1 C5 H5C 109.5 . . ?
H5A C5 H5C 109.5 . . ?
H5B C5 H5C 109.5 . . ?

loop_
_geom_bond_atom_site_label_1
_geom_bond_atom_site_label_2
_geom_bond_distance
_geom_bond_site_symmetry_2
_geom_bond_publ_flag
N1 B1 1.3916(16) . ?
N1 C4 1.4606(15) . ?
N1 C5 1.4619(15) . ?
B1 C1 1.5468(17) . ?
B1 B1 1.724(3) 3_655 ?
C1 C2 1.2044(17) . ?
C2 C3 1.4634(16) . ?
C4 H4A 0.9800 . ?
C4 H4B 0.9800 . ?
C4 H4C 0.9800 . ?
C3 H3A 0.9800 . ?
C3 H3B 0.9800 . ?
C3 H3C 0.9800 . ?
C5 H5A 0.9800 . ?
C5 H5B 0.9800 . ?
C5 H5C 0.9800 . ?

loop_
_geom_torsion_atom_site_label_1
_geom_torsion_atom_site_label_2
_geom_torsion_atom_site_label_3
_geom_torsion_atom_site_label_4
_geom_torsion
_geom_torsion_site_symmetry_1
_geom_torsion_site_symmetry_2
_geom_torsion_site_symmetry_3
_geom_torsion_site_symmetry_4
_geom_torsion_publ_flag
C4 N1 B1 C1 -179.70(10) . . . . ?
C5 N1 B1 C1 0.77(17) . . . . ?
C4 N1 B1 B1 -0.98(18) . . . 3_655 ?
C5 N1 B1 B1 179.49(11) . . . 3_655 ?
